data_1507058
loop_
_publ_author_name
'Ishii, Akihiko'
'Kashiura, Satoshi'
'Oshida, Hideaki'
'Nakayama, Juzo'

_publ_section_title
;
 First isolation of eclipsed vic-disulfoxide:
 7,8-dithiabicyclo[4.2.1]nona-2,4-diene 7-exo,8-exo-dioxide.
;
_journal_issue 15
_journal_name_full 'Organic letters'
_journal_page_first 2623
_journal_page_last 2626
_journal_paper_doi 10.1021/ol049031f
_journal_volume 6
_journal_year 2004
_chemical_compound_source 'Local laboratory'
_chemical_formula_moiety 'C7 H8 O2 S2 '
_chemical_formula_sum 'C7 H8 O2 S2'
_chemical_formula_weight 188.267
_chemical_name_systematic
;
7,8-Dithiabicyclo[4.2.1]nonane 7-exo, 8-exo-dioxide
;
_space_group_IT_number 29
_symmetry_cell_setting orthorhombic
_symmetry_space_group_name_Hall 'P 2c -2ac'
_symmetry_space_group_name_H-M 'P c a 21'
_cell_angle_alpha 90.00
_cell_angle_beta 90.00
_cell_angle_gamma 90.00
_cell_formula_units_Z 8
_cell_length_a 19.794(2)
_cell_length_b 6.2160(7)
_cell_length_c 12.8890(13)
_cell_measurement_temperature 298
_cell_volume 1585.9(3)
_computing_cell_refinement 'HKL Scalepack'
_computing_data_collection 'DIP Image plate'
_computing_data_reduction 'maXus (Mackay et al., 1999)'
_computing_structure_refinement 'SHELXL-97 (Sheldrick, 1997)'
_diffrn_measured_fraction_theta_full 0.939
_diffrn_measured_fraction_theta_max 0.939
_diffrn_measurement_device 'DIP Image plate'
_diffrn_measurement_method IP
_diffrn_radiation_source 'fine-focus sealed tube'
_diffrn_radiation_type ' MoK\a'
_diffrn_radiation_wavelength_id all
_diffrn_reflns_av_R_equivalents 0.037
_diffrn_reflns_limit_h_max 25
_diffrn_reflns_limit_h_min -25
_diffrn_reflns_limit_k_max 7
_diffrn_reflns_limit_k_min -7
_diffrn_reflns_limit_l_max 16
_diffrn_reflns_limit_l_min -16
_diffrn_reflns_number 6704
_diffrn_reflns_theta_full 27.15
_diffrn_reflns_theta_max 27.15
_diffrn_reflns_theta_min 1.03
_exptl_absorpt_coefficient_mu 0.613
_exptl_absorpt_correction_T_max 0.869
_exptl_absorpt_correction_T_min 0.718
_exptl_absorpt_correction_type multi-scan
_exptl_absorpt_process_details
;
multi-scan from symmetry-related measurements
 Sortav (Blessing 1995)
;
_exptl_crystal_colour Yellow
_exptl_crystal_density_diffrn 1.577
_exptl_crystal_density_method 'not measured'
_exptl_crystal_description prism
_exptl_crystal_size_max 0.30
_exptl_crystal_size_mid 0.30
_exptl_crystal_size_min 0.24
_refine_diff_density_max 1.003
_refine_diff_density_min -0.524
_refine_diff_density_rms 0.084
_refine_ls_abs_structure_details 'Flack H D (1983), Acta Cryst. A39, 876-881'
_refine_ls_abs_structure_Flack 0.53(18)
_refine_ls_extinction_method none
_refine_ls_goodness_of_fit_ref 1.024
_refine_ls_hydrogen_treatment refxyz
_refine_ls_matrix_type full
_refine_ls_number_parameters 199
_refine_ls_number_reflns 3002
_refine_ls_number_restraints 1
_refine_ls_restrained_S_all 1.024
_refine_ls_R_factor_all 0.0773
_refine_ls_R_factor_gt 0.0690
_refine_ls_shift/su_max 0.000
_refine_ls_shift/su_mean 0.000
_refine_ls_structure_factor_coef Fsqd
_refine_ls_weighting_details 'calc w=1/[\s^2^(Fo^2^)+(0.1108P)^2^+1.6447P] where P=(Fo^2^+2Fc^2^)/3'
_refine_ls_weighting_scheme calc
_refine_ls_wR_factor_gt 0.1801
_refine_ls_wR_factor_ref 0.1868
_reflns_number_gt 2606
_reflns_number_total 3002
_reflns_threshold_expression >2sigma(I)
_cod_data_source_file ol049031fsi20040526_105132.cif
_cod_data_source_block global
_cod_depositor_comments
;
The following automatic conversions were performed:

'_symmetry_cell_setting' value 'Orthorhombic' changed to
'orthorhombic' according to
/home/saulius/struct/CIF-dictionaries/cif_core.dic dictionary named
'cif_core.dic' version 2.4.1 from 2010-06-29.

Automatic conversion script
Id: cif_fix_values 1715 2011-07-08 13:25:40Z adriana 
;
_cod_original_sg_symbol_H-M 'P c a 21      '
_cod_original_formula_sum 'C7 H8 O2 S2 '
_cod_database_code 1507058

loop_
_symmetry_equiv_pos_as_xyz
+X,+Y,+Z
'-X,-Y,+Z+ 1/2'
'-X+ 1/2,+Y,+Z+ 1/2'
'+X+ 1/2,-Y,+Z'

loop_
_atom_site_label
_atom_site_type_symbol
_atom_site_fract_x
_atom_site_fract_y
_atom_site_fract_z
_atom_site_U_iso_or_equiv
_atom_site_adp_type
_atom_site_occupancy
_atom_site_symmetry_multiplicity
_atom_site_calc_flag
_atom_site_refinement_flags
S1A S -0.04798(8) -0.2933(3) 0.10162(11) 0.0540(4) Uani 1 1 d .
S1B S 0.28759(8) -0.2121(2) -0.15537(11) 0.0533(4) Uani 1 1 d .
S2A S 0.04072(9) -0.2582(3) 0.21972(13) 0.0553(4) Uani 1 1 d .
S2B S 0.20418(7) -0.1843(3) -0.02669(12) 0.0546(4) Uani 1 1 d .
O2B O 0.2398(3) -0.0523(8) 0.0520(4) 0.0691(12) Uani 1 1 d .
C4A C 0.0300(3) 0.1554(11) 0.2731(5) 0.0606(15) Uani 1 1 d .
C1B C 0.3070(3) -0.4938(10) -0.1224(5) 0.0503(14) Uani 1 1 d .
O2A O 0.0920(2) -0.3918(8) 0.1662(5) 0.0754(13) Uani 1 1 d .
C3B C 0.2122(3) -0.4682(10) 0.0059(5) 0.0511(13) Uani 1 1 d .
C1A C -0.0429(3) -0.0068(9) 0.0685(5) 0.0480(14) Uani 1 1 d .
C2A C 0.0274(3) 0.0744(10) 0.0779(4) 0.0513(13) Uani 1 1 d .
C6A C -0.0917(3) 0.1945(9) 0.2223(5) 0.0567(14) Uani 1 1 d .
C3A C 0.0559(3) 0.0253(10) 0.1847(5) 0.0532(14) Uani 1 1 d .
C2B C 0.2844(3) -0.5387(10) -0.0124(4) 0.0495(12) Uani 1 1 d .
C7A C -0.0978(3) 0.0958(10) 0.1301(5) 0.0572(14) Uani 1 1 d .
C6B C 0.2167(4) -0.7044(11) -0.2136(5) 0.0655(18) Uani 1 1 d .
O1B O 0.3402(2) -0.0737(7) -0.1083(4) 0.0674(12) Uani 1 1 d .
O1A O -0.0143(3) -0.4172(8) 0.0197(4) 0.0749(14) Uani 1 1 d .
C4B C 0.1577(3) -0.5810(11) -0.0517(5) 0.0586(15) Uani 1 1 d .
C5A C -0.0326(4) 0.2239(11) 0.2857(5) 0.0623(16) Uani 1 1 d .
C5B C 0.1602(4) -0.6773(10) -0.1430(6) 0.0636(17) Uani 1 1 d .
C7B C 0.2788(4) -0.6282(11) -0.2067(4) 0.0613(16) Uani 1 1 d .
H4A H 0.0595 0.1943 0.3292 0.073 Uiso 1 1 d R
H1B H 0.3550 -0.5141 -0.1268 0.060 Uiso 1 1 d R
H3B H 0.2007 -0.4881 0.0776 0.061 Uiso 1 1 d R
H1A H -0.0582 0.0075 -0.0018 0.058 Uiso 1 1 d R
H2AA H 0.0552 0.0084 0.0259 0.062 Uiso 1 1 d R
H2AB H 0.0271 0.2274 0.0681 0.062 Uiso 1 1 d R
H6A H -0.1307 0.2585 0.2540 0.068 Uiso 1 1 d R
H3A H 0.1036 0.0497 0.1776 0.064 Uiso 1 1 d R
H2BA H 0.2870 -0.6905 0.0006 0.059 Uiso 1 1 d R
H2BB H 0.3127 -0.4635 0.0360 0.059 Uiso 1 1 d R
H7A H -0.1433 0.0944 0.1045 0.069 Uiso 1 1 d R
H6B H 0.2110 -0.7908 -0.2747 0.079 Uiso 1 1 d R
H4B H 0.1133 -0.5918 -0.0221 0.070 Uiso 1 1 d R
H5A H -0.0436 0.3116 0.3447 0.075 Uiso 1 1 d R
H5B H 0.1162 -0.7312 -0.1605 0.076 Uiso 1 1 d R
H7B H 0.3065 -0.6675 -0.2648 0.074 Uiso 1 1 d R

loop_
_atom_site_aniso_label
_atom_site_aniso_U_11
_atom_site_aniso_U_22
_atom_site_aniso_U_33
_atom_site_aniso_U_23
_atom_site_aniso_U_13
_atom_site_aniso_U_12
S1A 0.0615(8) 0.0509(7) 0.0496(8) -0.0010(6) -0.0009(6) -0.0040(6)
S1B 0.0572(8) 0.0569(8) 0.0457(7) 0.0125(6) -0.0020(6) -0.0062(6)
S2A 0.0632(8) 0.0551(7) 0.0475(8) 0.0078(6) -0.0036(6) 0.0076(7)
S2B 0.0550(8) 0.0531(8) 0.0556(8) 0.0004(7) -0.0026(6) 0.0015(7)
O2B 0.078(3) 0.067(3) 0.063(3) -0.011(2) -0.001(2) -0.006(3)
C4A 0.073(4) 0.058(4) 0.051(3) -0.001(3) -0.008(3) -0.002(3)
C1B 0.051(3) 0.057(3) 0.043(3) 0.008(2) 0.002(2) 0.003(3)
O2A 0.067(3) 0.068(3) 0.091(3) 0.005(3) -0.002(3) 0.018(2)
C3B 0.057(3) 0.060(3) 0.037(3) 0.006(2) 0.004(2) -0.005(3)
C1A 0.062(3) 0.047(3) 0.035(3) 0.0026(19) -0.004(2) 0.010(3)
C2A 0.062(3) 0.045(3) 0.046(3) 0.005(2) 0.010(2) 0.001(3)
C6A 0.066(4) 0.054(3) 0.050(3) -0.003(3) 0.014(3) 0.007(3)
C3A 0.051(3) 0.053(3) 0.055(4) 0.001(2) -0.001(2) 0.003(3)
C2B 0.058(3) 0.050(3) 0.041(3) 0.006(2) -0.006(2) -0.004(2)
C7A 0.058(3) 0.057(3) 0.057(3) 0.011(3) -0.001(2) 0.001(3)
C6B 0.086(5) 0.061(4) 0.050(4) -0.001(3) -0.016(3) 0.004(3)
O1B 0.062(3) 0.063(3) 0.077(3) 0.014(2) -0.005(2) -0.019(2)
O1A 0.114(4) 0.055(3) 0.056(2) -0.007(2) 0.004(2) 0.010(3)
C4B 0.049(3) 0.060(4) 0.066(4) 0.012(3) 0.001(2) -0.007(3)
C5A 0.088(5) 0.057(4) 0.042(3) -0.005(3) 0.003(3) 0.002(3)
C5B 0.073(4) 0.049(3) 0.070(4) 0.009(3) -0.017(3) -0.013(3)
C7B 0.086(4) 0.061(4) 0.037(3) -0.004(2) 0.002(3) 0.016(4)

loop_
_atom_type_symbol
_atom_type_description
_atom_type_scat_dispersion_real
_atom_type_scat_dispersion_imag
_atom_type_scat_source
C C 0.0033 0.0016 'International Tables Vol C Tables 4.2.6.8 and 6.1.1.4'
H H 0.0000 0.0000 'International Tables Vol C Tables 4.2.6.8 and 6.1.1.4'
O O 0.0106 0.0060 'International Tables Vol C Tables 4.2.6.8 and 6.1.1.4'
S S 0.1246 0.1234 'International Tables Vol C Tables 4.2.6.8 and 6.1.1.4'

loop_
_diffrn_radiation_wavelength
0.71073

loop_
_geom_angle_atom_site_label_1
_geom_angle_atom_site_label_2
_geom_angle_atom_site_label_3
_geom_angle
O1A S1A C1A 108.5(3)
O1A S1A S2A 100.1(2)
C1A S1A S2A 91.1(2)
O1B S1B C1B 108.1(3)
O1B S1B S2B 99.4(2)
C1B S1B S2B 93.1(2)
O2A S2A C3A 108.1(3)
O2A S2A S1A 99.2(2)
C3A S2A S1A 93.0(2)
O2B S2B C3B 109.7(3)
O2B S2B S1B 100.9(2)
C3B S2B S1B 91.7(2)
C5A C4A C3A 126.4(6)
C7B C1B C2B 118.2(5)
C7B C1B S1B 106.8(4)
C2B C1B S1B 109.2(4)
C4B C3B C2B 118.1(5)
C4B C3B S2B 106.3(4)
C2B C3B S2B 109.1(4)
C2A C1A C7A 119.6(5)
C2A C1A S1A 111.2(4)
C7A C1A S1A 104.6(4)
C1A C2A C3A 110.8(5)
C7A C6A C5A 129.4(6)
C4A C3A C2A 117.1(5)
C4A C3A S2A 106.0(5)
C2A C3A S2A 110.7(5)
C1B C2B C3B 111.8(5)
C6A C7A C1A 127.0(6)
C7B C6B C5B 129.3(6)
C5B C4B C3B 129.2(6)
C4A C5A C6A 130.7(6)
C4B C5B C6B 129.7(6)
C6B C7B C1B 127.1(6)
C5A C4A H4A 113.3
C3A C4A H4A 120.3
C7B C1B H1B 104.9
C2B C1B H1B 108.9
S1B C1B H1B 108.5
C4B C3B H3B 104.4
C2B C3B H3B 109.7
S2B C3B H3B 109.0
C2A C1A H1A 110.0
C7A C1A H1A 103.5
S1A C1A H1A 107.0
C1A C2A H2AA 109.6
C3A C2A H2AA 109.5
C1A C2A H2AB 108.7
C3A C2A H2AB 108.7
H2AA C2A H2AB 109.5
C7A C6A H6A 119.5
C5A C6A H6A 111.1
C4A C3A H3A 109.1
C2A C3A H3A 104.3
S2A C3A H3A 109.6
C1B C2B H2BA 109.2
C3B C2B H2BA 108.0
C1B C2B H2BB 110.2
C3B C2B H2BB 108.0
H2BA C2B H2BB 109.5
C6A C7A H7A 113.1
C1A C7A H7A 119.9
C7B C6B H6B 111.5
C5B C6B H6B 119.2
C5B C4B H4B 110.8
C3B C4B H4B 120.0
C4A C5A H5A 119.7
C6A C5A H5A 109.6
C4B C5B H5B 109.5
C6B C5B H5B 120.8
C6B C7B H7B 112.9
C1B C7B H7B 120.0

loop_
_geom_bond_atom_site_label_1
_geom_bond_atom_site_label_2
_geom_bond_distance
S1A O1A 1.468(5)
S1A C1A 1.834(6)
S1A S2A 2.334(2)
S1B O1B 1.481(5)
S1B C1B 1.842(6)
S1B S2B 2.347(2)
S2A O2A 1.482(5)
S2A C3A 1.844(7)
S2B O2B 1.483(5)
S2B C3B 1.821(7)
C4A C5A 1.320(9)
C4A C3A 1.488(9)
C1B C7B 1.480(9)
C1B C2B 1.513(8)
C3B C4B 1.484(9)
C3B C2B 1.514(8)
C1A C2A 1.485(8)
C1A C7A 1.489(8)
C2A C3A 1.519(8)
C6A C7A 1.343(9)
C6A C5A 1.439(10)
C6B C7B 1.319(10)
C6B C5B 1.453(11)
C4B C5B 1.322(10)
C4A H4A 0.9601
C1B H1B 0.9601
C3B H3B 0.9601
C1A H1A 0.9600
C2A H2AA 0.9598
C2A H2AB 0.9600
C6A H6A 0.9603
C3A H3A 0.9603
C2B H2BA 0.9600
C2B H2BB 0.9601
C7A H7A 0.9598
C6B H6B 0.9600
C4B H4B 0.9599
C5A H5A 0.9600
C5B H5B 0.9601
C7B H7B 0.9602
